data_7057222
loop_
_publ_author_name
'Hu, Shihe'
'Zhang, Jian'
'Jin, Qiaomei'

_publ_section_title
;
 DMAP-catalyzed alkylation of isatin N,N&#x2032;-cyclic azomethine imine
 1,3-dipoles with Morita--Baylis--Hillman carbonates
;
_journal_issue 9
_journal_name_full 'New Journal of Chemistry'
_journal_page_first 7025
_journal_paper_doi 10.1039/C8NJ00234G
_journal_volume 42
_journal_year 2018
_chemical_formula_sum 'C23 H21 N3 O4'
_chemical_formula_weight 403.43
_space_group_IT_number 14
_space_group_name_Hall '-P 2ybc'
_space_group_name_H-M_alt 'P 1 21/c 1'
_symmetry_cell_setting monoclinic
_symmetry_space_group_name_Hall '-P 2ybc'
_symmetry_space_group_name_H-M 'P 1 21/c 1'
_atom_sites_solution_hydrogens geom
_atom_sites_solution_primary direct
_atom_sites_solution_secondary difmap
_audit_creation_method SHELXL-97
_audit_update_record
;
2017-09-30 deposited with the CCDC.
2018-03-28 downloaded from the CCDC.
;
_cell_angle_alpha 90.00
_cell_angle_beta 91.90(3)
_cell_angle_gamma 90.00
_cell_formula_units_Z 4
_cell_length_a 12.911(3)
_cell_length_b 18.214(4)
_cell_length_c 8.5540(17)
_cell_measurement_temperature 293(2)
_cell_volume 2010.5(8)
_computing_structure_refinement 'SHELXL-97 (Sheldrick, 1997)'
_computing_structure_solution 'SHELXS-97 (Sheldrick, 1990)'
_diffrn_ambient_temperature 293(2)
_diffrn_measured_fraction_theta_full 1.000
_diffrn_measured_fraction_theta_max 1.000
_diffrn_radiation_monochromator graphite
_diffrn_radiation_source 'fine-focus sealed tube'
_diffrn_radiation_type MoK\a
_diffrn_radiation_wavelength 0.71073
_diffrn_reflns_av_R_equivalents 0.0981
_diffrn_reflns_av_sigmaI/netI 0.0976
_diffrn_reflns_limit_h_max 15
_diffrn_reflns_limit_h_min -15
_diffrn_reflns_limit_k_max 0
_diffrn_reflns_limit_k_min -21
_diffrn_reflns_limit_l_max 10
_diffrn_reflns_limit_l_min 0
_diffrn_reflns_number 3957
_diffrn_reflns_theta_full 25.37
_diffrn_reflns_theta_max 25.37
_diffrn_reflns_theta_min 1.58
_exptl_absorpt_coefficient_mu 0.093
_exptl_absorpt_correction_T_max 0.9908
_exptl_absorpt_correction_T_min 0.9817
_exptl_crystal_density_diffrn 1.333
_exptl_crystal_density_method 'not measured'
_exptl_crystal_F_000 848
_exptl_crystal_size_max 0.20
_exptl_crystal_size_mid 0.20
_exptl_crystal_size_min 0.10
_refine_diff_density_max 0.421
_refine_diff_density_min -0.556
_refine_diff_density_rms 0.105
_refine_ls_extinction_method none
_refine_ls_goodness_of_fit_ref 1.538
_refine_ls_hydrogen_treatment constr
_refine_ls_matrix_type full
_refine_ls_number_parameters 271
_refine_ls_number_reflns 3694
_refine_ls_number_restraints 1
_refine_ls_restrained_S_all 1.538
_refine_ls_R_factor_all 0.2222
_refine_ls_R_factor_gt 0.1264
_refine_ls_shift/su_max 0.000
_refine_ls_shift/su_mean 0.000
_refine_ls_structure_factor_coef Fsqd
_refine_ls_weighting_details 'calc w=1/[\s^2^(Fo^2^)+(0.1000P)^2^+0.0000P] where P=(Fo^2^+2Fc^2^)/3'
_refine_ls_weighting_scheme calc
_refine_ls_wR_factor_gt 0.2715
_refine_ls_wR_factor_ref 0.3178
_reflns_number_gt 1857
_reflns_number_total 3694
_reflns_threshold_expression >2sigma(I)
_cod_data_source_file c8nj00234g2.cif
_cod_data_source_block x
_cod_depositor_comments
;
The following automatic conversions were performed:

'_symmetry_cell_setting' value 'Monoclinic' changed to 'monoclinic'
according to
/home/data/users/saulius/crontab/automatic-downloads/rss-feeds/RSC/lib/dictionaries/cif_core.dic
dictionary named 'cif_core.dic' version 2.4.2 from 2011-04-26.

Automatic conversion script
Id: cif_fix_values 4973 2017-02-22 13:04:09Z antanas 

 Adding full bibliography for 7057222.cif.
;
_cod_original_cell_volume 2010.5(7)
_cod_original_sg_symbol_H-M P21/C
_cod_database_code 7057222

loop_
_symmetry_equiv_pos_as_xyz
'x, y, z'
'-x, y+1/2, -z+1/2'
'-x, -y, -z'
'x, -y-1/2, z-1/2'

loop_
_atom_site_label
_atom_site_type_symbol
_atom_site_fract_x
_atom_site_fract_y
_atom_site_fract_z
_atom_site_U_iso_or_equiv
_atom_site_adp_type
_atom_site_occupancy
_atom_site_symmetry_multiplicity
_atom_site_calc_flag
_atom_site_refinement_flags
O1 O 0.5897(3) -0.0620(2) 0.6372(5) 0.0519(12) Uani 1 1 d .
N1 N 0.6962(3) -0.0981(3) 0.8318(5) 0.0373(12) Uani 1 1 d .
C1 C 0.7262(4) -0.0727(3) 0.9839(6) 0.0335(13) Uani 1 1 d .
N2 N 0.5554(3) 0.0669(3) 0.8430(5) 0.0370(12) Uani 1 1 d .
O2 O 0.4405(4) 0.2208(3) 0.9621(6) 0.0667(14) Uani 1 1 d .
O4 O 0.8136(3) 0.1445(3) 0.8526(6) 0.0675(15) Uani 1 1 d .
C2 C 0.7977(5) -0.0993(4) 1.0921(7) 0.0465(16) Uani 1 1 d .
H2A H 0.8334 -0.1426 1.0733 0.056 Uiso 1 1 calc R
N3 N 0.5381(3) 0.1179(3) 0.9501(6) 0.0399(12) Uani 1 1 d U
O3 O 0.8076(4) 0.0599(3) 0.6642(6) 0.0719(15) Uani 1 1 d .
C3 C 0.8158(5) -0.0608(4) 1.2286(8) 0.0541(18) Uani 1 1 d .
H3B H 0.8665 -0.0775 1.2998 0.065 Uiso 1 1 calc R
C4 C 0.7610(4) 0.0017(4) 1.2629(6) 0.0470(17) Uani 1 1 d .
H4A H 0.7722 0.0250 1.3587 0.056 Uiso 1 1 calc R
C5 C 0.6918(5) 0.0289(4) 1.1589(8) 0.0540(18) Uani 1 1 d .
H5A H 0.6554 0.0712 1.1833 0.065 Uiso 1 1 calc R
C6 C 0.6729(4) -0.0046(3) 1.0153(6) 0.0350(14) Uani 1 1 d .
C7 C 0.6130(4) 0.0096(3) 0.8727(7) 0.0363(14) Uani 1 1 d .
C8 C 0.6300(4) -0.0540(3) 0.7636(7) 0.0324(13) Uani 1 1 d .
C9 C 0.7296(5) -0.1688(3) 0.7803(7) 0.0473(16) Uani 1 1 d .
H9A H 0.6846 -0.1847 0.6938 0.057 Uiso 1 1 calc R
H9B H 0.7227 -0.2038 0.8648 0.057 Uiso 1 1 calc R
C10 C 0.8408(5) -0.1694(4) 0.7285(8) 0.0474(17) Uani 1 1 d .
C11 C 0.9044(5) -0.2277(4) 0.7874(10) 0.074(2) Uani 1 1 d .
H11A H 0.8794 -0.2624 0.8565 0.089 Uiso 1 1 calc R
C12 C 1.0080(6) -0.2303(6) 0.7356(12) 0.087(3) Uani 1 1 d .
H12A H 1.0484 -0.2715 0.7575 0.105 Uiso 1 1 calc R
C13 C 1.0472(6) -0.1756(6) 0.6577(12) 0.091(3) Uani 1 1 d .
H13A H 1.1175 -0.1759 0.6372 0.109 Uiso 1 1 calc R
C14 C 0.9866(6) -0.1173(5) 0.6049(9) 0.076(2) Uani 1 1 d .
H14A H 1.0137 -0.0810 0.5417 0.091 Uiso 1 1 calc R
C15 C 0.8839(6) -0.1149(5) 0.6497(9) 0.066(2) Uani 1 1 d .
H15A H 0.8441 -0.0738 0.6238 0.079 Uiso 1 1 calc R
C16 C 0.5141(4) 0.0878(3) 0.6857(6) 0.0358(14) Uani 1 1 d .
H16A H 0.4750 0.0465 0.6402 0.043 Uiso 1 1 calc R
C17 C 0.4421(4) 0.1482(4) 0.7179(7) 0.0440(16) Uani 1 1 d .
H17A H 0.3705 0.1324 0.7075 0.053 Uiso 1 1 calc R
H17B H 0.4529 0.1898 0.6496 0.053 Uiso 1 1 calc R
C18 C 0.4728(4) 0.1662(3) 0.8878(7) 0.0420(15) Uani 1 1 d U
C19 C 0.6031(4) 0.1096(4) 0.5734(7) 0.0518(18) Uani 1 1 d .
H19A H 0.6359 0.0655 0.5352 0.062 Uiso 1 1 calc R
H19B H 0.5737 0.1360 0.4840 0.062 Uiso 1 1 calc R
C20 C 0.6835(5) 0.1571(4) 0.6566(8) 0.0506(17) Uani 1 1 d .
C21 C 0.6810(6) 0.2279(5) 0.6637(12) 0.099(3) Uani 1 1 d .
H21A H 0.7346 0.2533 0.7146 0.118 Uiso 1 1 calc R
H21B H 0.6254 0.2534 0.6180 0.118 Uiso 1 1 calc R
C22 C 0.7735(5) 0.1159(4) 0.7306(9) 0.0523(18) Uani 1 1 d .
C23 C 0.9027(6) 0.1057(5) 0.9234(10) 0.089(3) Uani 1 1 d .
H23A H 0.9271 0.1316 1.0153 0.134 Uiso 1 1 calc R
H23B H 0.9571 0.1032 0.8497 0.134 Uiso 1 1 calc R
H23C H 0.8824 0.0569 0.9515 0.134 Uiso 1 1 calc R

loop_
_atom_site_aniso_label
_atom_site_aniso_U_11
_atom_site_aniso_U_22
_atom_site_aniso_U_33
_atom_site_aniso_U_23
_atom_site_aniso_U_13
_atom_site_aniso_U_12
O1 0.050(3) 0.055(3) 0.050(3) -0.008(2) -0.008(2) 0.007(2)
N1 0.031(3) 0.041(3) 0.040(3) -0.007(2) -0.002(2) 0.005(2)
C1 0.032(3) 0.035(3) 0.035(3) 0.004(3) 0.004(3) -0.004(3)
N2 0.030(3) 0.038(3) 0.043(3) -0.002(3) 0.003(2) -0.006(2)
O2 0.064(3) 0.058(3) 0.078(3) -0.010(3) 0.008(3) 0.015(3)
O4 0.052(3) 0.076(4) 0.072(3) 0.013(3) -0.019(3) -0.019(3)
C2 0.044(4) 0.048(4) 0.046(4) 0.004(3) -0.007(3) 0.004(3)
N3 0.040(3) 0.035(3) 0.045(3) -0.013(2) 0.002(2) 0.002(2)
O3 0.069(3) 0.077(4) 0.070(3) 0.001(3) 0.003(3) 0.016(3)
C3 0.039(4) 0.070(5) 0.052(4) 0.013(4) -0.014(3) 0.006(4)
C4 0.042(4) 0.074(5) 0.026(3) -0.002(3) 0.000(3) 0.002(4)
C5 0.033(3) 0.057(4) 0.072(5) -0.005(4) -0.005(3) -0.003(3)
C6 0.020(3) 0.044(4) 0.041(3) -0.003(3) 0.006(3) -0.004(3)
C7 0.026(3) 0.028(3) 0.055(4) -0.011(3) 0.004(3) -0.006(3)
C8 0.030(3) 0.037(3) 0.030(3) -0.007(3) -0.006(3) -0.001(3)
C9 0.049(4) 0.048(4) 0.046(4) 0.003(3) 0.013(3) 0.016(3)
C10 0.042(4) 0.044(4) 0.056(4) -0.009(3) 0.002(3) 0.006(3)
C11 0.059(5) 0.050(5) 0.113(7) 0.009(4) 0.001(5) 0.018(4)
C12 0.054(5) 0.092(7) 0.116(7) -0.021(6) 0.014(5) 0.023(5)
C13 0.040(5) 0.114(8) 0.120(8) 0.002(6) 0.007(5) 0.013(5)
C14 0.054(5) 0.083(6) 0.091(6) 0.022(5) 0.018(4) 0.003(5)
C15 0.051(4) 0.073(5) 0.075(5) -0.008(4) 0.008(4) 0.010(4)
C16 0.023(3) 0.045(4) 0.039(3) 0.001(3) -0.002(3) -0.002(3)
C17 0.031(3) 0.054(4) 0.046(4) -0.003(3) 0.004(3) -0.003(3)
C18 0.033(3) 0.041(4) 0.052(4) 0.014(3) 0.020(3) 0.006(3)
C19 0.041(4) 0.075(5) 0.039(4) -0.004(4) 0.001(3) -0.001(4)
C20 0.039(4) 0.037(4) 0.076(5) -0.006(4) 0.013(3) -0.008(3)
C21 0.060(5) 0.058(6) 0.176(10) 0.009(6) -0.020(6) -0.016(4)
C22 0.038(4) 0.058(5) 0.061(5) 0.002(4) 0.004(4) -0.022(4)
C23 0.066(5) 0.101(7) 0.099(6) 0.027(6) -0.027(5) -0.015(5)

loop_
_atom_type_symbol
_atom_type_description
_atom_type_scat_dispersion_real
_atom_type_scat_dispersion_imag
_atom_type_scat_source
C C 0.0033 0.0016 'International Tables Vol C Tables 4.2.6.8 and 6.1.1.4'
H H 0.0000 0.0000 'International Tables Vol C Tables 4.2.6.8 and 6.1.1.4'
N N 0.0061 0.0033 'International Tables Vol C Tables 4.2.6.8 and 6.1.1.4'
O O 0.0106 0.0060 'International Tables Vol C Tables 4.2.6.8 and 6.1.1.4'

loop_
_geom_angle_atom_site_label_1
_geom_angle_atom_site_label_2
_geom_angle_atom_site_label_3
_geom_angle
C8 N1 C1 111.4(5)
C8 N1 C9 128.2(5)
C1 N1 C9 119.9(5)
C2 C1 N1 131.1(5)
C2 C1 C6 119.3(5)
N1 C1 C6 109.4(5)
C7 N2 N3 122.2(5)
C7 N2 C16 124.8(5)
N3 N2 C16 112.5(5)
C22 O4 C23 115.9(7)
C1 C2 C3 119.0(6)
C1 C2 H2A 120.5
C3 C2 H2A 120.5
C18 N3 N2 107.9(5)
C2 C3 C4 121.9(6)
C2 C3 H3B 119.1
C4 C3 H3B 119.1
C5 C4 C3 120.1(6)
C5 C4 H4A 119.9
C3 C4 H4A 119.9
C4 C5 C6 121.4(6)
C4 C5 H5A 119.3
C6 C5 H5A 119.3
C5 C6 C7 138.0(6)
C5 C6 C1 118.1(5)
C7 C6 C1 103.9(5)
N2 C7 C6 126.5(5)
N2 C7 C8 126.1(5)
C6 C7 C8 107.5(5)
O1 C8 N1 126.3(5)
O1 C8 C7 125.9(5)
N1 C8 C7 107.7(5)
N1 C9 C10 113.2(5)
N1 C9 H9A 108.9
C10 C9 H9A 108.9
N1 C9 H9B 108.9
C10 C9 H9B 108.9
H9A C9 H9B 107.7
C15 C10 C11 119.3(6)
C15 C10 C9 123.9(6)
C11 C10 C9 116.2(6)
C12 C11 C10 116.8(8)
C12 C11 H11A 121.6
C10 C11 H11A 121.6
C13 C12 C11 121.1(8)
C13 C12 H12A 119.5
C11 C12 H12A 119.5
C12 C13 C14 121.7(8)
C12 C13 H13A 119.2
C14 C13 H13A 119.2
C13 C14 C15 117.8(8)
C13 C14 H14A 121.1
C15 C14 H14A 121.1
C10 C15 C14 122.2(7)
C10 C15 H15A 118.9
C14 C15 H15A 118.9
C17 C16 N2 103.5(4)
C17 C16 C19 113.8(5)
N2 C16 C19 111.8(4)
C17 C16 H16A 109.2
N2 C16 H16A 109.2
C19 C16 H16A 109.2
C16 C17 C18 101.1(5)
C16 C17 H17A 111.5
C18 C17 H17A 111.5
C16 C17 H17B 111.5
C18 C17 H17B 111.5
H17A C17 H17B 109.4
O2 C18 N3 122.8(6)
O2 C18 C17 124.7(5)
N3 C18 C17 112.5(5)
C20 C19 C16 111.2(5)
C20 C19 H19A 109.4
C16 C19 H19A 109.4
C20 C19 H19B 109.4
C16 C19 H19B 109.4
H19A C19 H19B 108.0
C21 C20 C22 119.9(7)
C21 C20 C19 125.1(7)
C22 C20 C19 115.0(6)
C20 C21 H21A 120.0
C20 C21 H21B 120.0
H21A C21 H21B 120.0
O3 C22 O4 124.7(7)
O3 C22 C20 119.5(6)
O4 C22 C20 115.6(7)
O4 C23 H23A 109.5
O4 C23 H23B 109.5
H23A C23 H23B 109.5
O4 C23 H23C 109.5
H23A C23 H23C 109.5
H23B C23 H23C 109.5

loop_
_geom_bond_atom_site_label_1
_geom_bond_atom_site_label_2
_geom_bond_distance
O1 C8 1.194(6)
N1 C8 1.297(7)
N1 C1 1.422(7)
N1 C9 1.432(7)
C1 C2 1.374(8)
C1 C6 1.448(8)
N2 C7 1.302(7)
N2 N3 1.328(6)
N2 C16 1.480(7)
O2 C18 1.259(7)
O4 C22 1.262(8)
O4 C23 1.465(8)
C2 C3 1.375(9)
C2 H2A 0.9300
N3 C18 1.319(7)
O3 C22 1.254(8)
C3 C4 1.377(9)
C3 H3B 0.9300
C4 C5 1.336(8)
C4 H4A 0.9300
C5 C6 1.385(8)
C5 H5A 0.9300
C6 C7 1.446(8)
C7 C8 1.508(8)
C9 C10 1.517(8)
C9 H9A 0.9700
C9 H9B 0.9700
C10 C15 1.333(9)
C10 C11 1.424(9)
C11 C12 1.424(11)
C11 H11A 0.9300
C12 C13 1.310(12)
C12 H12A 0.9300
C13 C14 1.385(11)
C13 H13A 0.9300
C14 C15 1.393(9)
C14 H14A 0.9300
C15 H15A 0.9300
C16 C17 1.472(8)
C16 C19 1.573(8)
C16 H16A 0.9800
C17 C18 1.529(8)
C17 H17A 0.9700
C17 H17B 0.9700
C19 C20 1.511(8)
C19 H19A 0.9700
C19 H19B 0.9700
C20 C21 1.292(10)
C20 C22 1.504(9)
C21 H21A 0.9300
C21 H21B 0.9300
C23 H23A 0.9600
C23 H23B 0.9600
C23 H23C 0.9600

loop_
_geom_torsion_atom_site_label_1
_geom_torsion_atom_site_label_2
_geom_torsion_atom_site_label_3
_geom_torsion_atom_site_label_4
_geom_torsion
C8 N1 C1 C2 -175.8(6)
C9 N1 C1 C2 11.3(9)
C8 N1 C1 C6 -0.1(6)
C9 N1 C1 C6 -173.0(5)
N1 C1 C2 C3 176.1(6)
C6 C1 C2 C3 0.8(9)
C7 N2 N3 C18 -176.5(5)
C16 N2 N3 C18 11.0(6)
C1 C2 C3 C4 3.0(10)
C2 C3 C4 C5 -3.6(10)
C3 C4 C5 C6 0.2(10)
C4 C5 C6 C7 -174.4(6)
C4 C5 C6 C1 3.5(9)
C2 C1 C6 C5 -4.0(8)
N1 C1 C6 C5 179.8(5)
C2 C1 C6 C7 174.5(5)
N1 C1 C6 C7 -1.7(6)
N3 N2 C7 C6 -5.9(8)
C16 N2 C7 C6 165.7(5)
N3 N2 C7 C8 174.6(5)
C16 N2 C7 C8 -13.7(8)
C5 C6 C7 N2 1.2(11)
C1 C6 C7 N2 -176.9(5)
C5 C6 C7 C8 -179.3(7)
C1 C6 C7 C8 2.7(5)
C1 N1 C8 O1 -178.3(5)
C9 N1 C8 O1 -6.1(10)
C1 N1 C8 C7 1.8(6)
C9 N1 C8 C7 174.0(5)
N2 C7 C8 O1 -3.2(9)
C6 C7 C8 O1 177.2(5)
N2 C7 C8 N1 176.7(5)
C6 C7 C8 N1 -2.9(6)
C8 N1 C9 C10 109.9(7)
C1 N1 C9 C10 -78.5(6)
N1 C9 C10 C15 -38.2(9)
N1 C9 C10 C11 133.1(6)
C15 C10 C11 C12 -10.3(11)
C9 C10 C11 C12 178.0(7)
C10 C11 C12 C13 10.3(13)
C11 C12 C13 C14 -8.4(15)
C12 C13 C14 C15 5.9(14)
C11 C10 C15 C14 8.6(11)
C9 C10 C15 C14 179.6(7)
C13 C14 C15 C10 -6.1(12)
C7 N2 C16 C17 171.4(5)
N3 N2 C16 C17 -16.3(6)
C7 N2 C16 C19 -65.7(7)
N3 N2 C16 C19 106.6(5)
N2 C16 C17 C18 13.6(5)
C19 C16 C17 C18 -108.0(5)
N2 N3 C18 O2 179.1(5)
N2 N3 C18 C17 -1.1(6)
C16 C17 C18 O2 171.2(6)
C16 C17 C18 N3 -8.7(6)
C17 C16 C19 C20 74.1(7)
N2 C16 C19 C20 -42.7(7)
C16 C19 C20 C21 -89.6(9)
C16 C19 C20 C22 92.3(7)
C23 O4 C22 O3 -3.6(9)
C23 O4 C22 C20 -178.6(5)
C21 C20 C22 O3 -142.4(8)
C19 C20 C22 O3 35.8(9)
C21 C20 C22 O4 32.9(10)
C19 C20 C22 O4 -148.9(6)
